data_7014257
loop_
_publ_author_name
'Hitchcock, Peter B.'
'Hu, Jin'
'Lappert, Michael F.'
'Severn, John R.'

_publ_section_title
;
 Synthesis and structures of beta-diketiminatotin(II) halides, an amide
 and of Sn(=E)[{N(R)C(Ph)}2CH](NR2) (E = S or Se, R = SiMe3).
;
_journal_issue 24
_journal_name_full 'Dalton transactions (Cambridge, England : 2003)'
_journal_page_first 4193
_journal_page_last 4201
_journal_paper_doi 10.1039/b412765j
_journal_year 2004
_chemical_formula_moiety '2(C13 H17 Cl N2 Sn), (C7 H8)'
_chemical_formula_sum 'C33 H42 Cl2 N4 Sn2'
_chemical_formula_weight 802.99
_chemical_name_systematic
;
?
;
_space_group_IT_number 14
_symmetry_cell_setting monoclinic
_symmetry_space_group_name_Hall '-P 2ybc'
_symmetry_space_group_name_H-M 'P 1 21/c 1'
_atom_sites_solution_hydrogens geom
_atom_sites_solution_primary direct
_atom_sites_solution_secondary difmap
_audit_creation_method SHELXL-97
_cell_angle_alpha 90.00
_cell_angle_beta 107.19(3)
_cell_angle_gamma 90.00
_cell_formula_units_Z 4
_cell_length_a 11.280(6)
_cell_length_b 25.044(12)
_cell_length_c 12.767(8)
_cell_measurement_reflns_used 25
_cell_measurement_temperature 173(2)
_cell_measurement_theta_max 10
_cell_measurement_theta_min 7
_cell_volume 3446(3)
_computing_cell_refinement 'Nonius CAD4 software'
_computing_data_collection 'Nonius CAD4 software'
_computing_data_reduction 'Nonius CAD4 software'
_computing_publication_material 'SHELXL-97 (Sheldrick, 1997)'
_computing_structure_refinement 'SHELXL-97 (Sheldrick, 1997)'
_computing_structure_solution 'SHELXL-97 (Sheldrick, 1997)'
_diffrn_ambient_temperature 173(2)
_diffrn_measured_fraction_theta_full 0.997
_diffrn_measured_fraction_theta_max 0.997
_diffrn_measurement_device_type 'Nonius CAD4'
_diffrn_measurement_method 'omega-2theta scan'
_diffrn_radiation_monochromator graphite
_diffrn_radiation_source 'fine-focus sealed tube'
_diffrn_radiation_type MoK\a
_diffrn_radiation_wavelength 0.71073
_diffrn_reflns_av_R_equivalents 0.0000
_diffrn_reflns_av_sigmaI/netI 0.0933
_diffrn_reflns_limit_h_max 11
_diffrn_reflns_limit_h_min -12
_diffrn_reflns_limit_k_max 27
_diffrn_reflns_limit_k_min 0
_diffrn_reflns_limit_l_max 14
_diffrn_reflns_limit_l_min 0
_diffrn_reflns_number 4776
_diffrn_reflns_theta_full 22.99
_diffrn_reflns_theta_max 22.99
_diffrn_reflns_theta_min 2.06
_exptl_absorpt_coefficient_mu 1.632
_exptl_absorpt_correction_T_max 1.00
_exptl_absorpt_correction_T_min 0.53
_exptl_absorpt_correction_type empirical
_exptl_absorpt_process_details psi-scans
_exptl_crystal_density_diffrn 1.548
_exptl_crystal_density_method 'not measured'
_exptl_crystal_F_000 1608
_exptl_crystal_size_max 0.50
_exptl_crystal_size_mid 0.30
_exptl_crystal_size_min 0.10
_refine_diff_density_max 1.277
_refine_diff_density_min -1.104
_refine_diff_density_rms 0.184
_refine_ls_extinction_method none
_refine_ls_goodness_of_fit_ref 1.058
_refine_ls_hydrogen_treatment constr
_refine_ls_matrix_type full
_refine_ls_number_parameters 358
_refine_ls_number_reflns 4776
_refine_ls_number_restraints 0
_refine_ls_restrained_S_all 1.058
_refine_ls_R_factor_all 0.1065
_refine_ls_R_factor_gt 0.0738
_refine_ls_shift/su_max 0.000
_refine_ls_shift/su_mean 0.000
_refine_ls_structure_factor_coef Fsqd
_refine_ls_weighting_details 'calc w=1/[\s^2^(Fo^2^)+(0.1037P)^2^+10.1016P] where P=(Fo^2^+2Fc^2^)/3'
_refine_ls_weighting_scheme calc
_refine_ls_wR_factor_gt 0.1766
_refine_ls_wR_factor_ref 0.1987
_reflns_number_gt 3434
_reflns_number_total 4776
_reflns_threshold_expression >2sigma(I)
_cod_data_source_file b412765j.txt
_cod_data_source_block (6)-sep1096
_cod_original_sg_symbol_H-M P2(1)/c
_cod_database_code 7014257

loop_
_symmetry_equiv_pos_as_xyz
'x, y, z'
'x, -y+1/2, z+1/2'
'-x, -y, -z'
'-x, y-1/2, -z-1/2'

loop_
_atom_site_label
_atom_site_type_symbol
_atom_site_fract_x
_atom_site_fract_y
_atom_site_fract_z
_atom_site_U_iso_or_equiv
_atom_site_adp_type
_atom_site_occupancy
_atom_site_symmetry_multiplicity
_atom_site_calc_flag
_atom_site_refinement_flags
_atom_site_disorder_assembly
_atom_site_disorder_group
Sn1 Sn 0.16112(8) 0.55651(3) 0.09960(6) 0.0299(3) Uani 1 1 d . . .
Cl1 Cl 0.0050(3) 0.50562(11) 0.1714(2) 0.0349(7) Uani 1 1 d . . .
N1 N 0.0097(9) 0.5994(4) -0.0087(7) 0.029(2) Uani 1 1 d . . .
H1 H -0.0142 0.5875 -0.0766 0.035 Uiso 1 1 calc R . .
N2 N 0.1710(9) 0.6246(4) 0.2015(8) 0.033(2) Uani 1 1 d . . .
H2 H 0.2363 0.6258 0.2599 0.039 Uiso 1 1 calc R . .
Sn2 Sn 0.29428(9) 0.48740(3) 0.42693(7) 0.0344(3) Uani 1 1 d . . .
Cl2 Cl 0.4089(3) 0.57374(13) 0.4051(3) 0.0456(9) Uani 1 1 d . . .
N3 N 0.3398(10) 0.4963(4) 0.5980(7) 0.033(2) Uani 1 1 d . . .
H3 H 0.3993 0.4748 0.6351 0.039 Uiso 1 1 calc R . .
N4 N 0.1343(9) 0.5302(4) 0.4345(8) 0.031(2) Uani 1 1 d . . .
H4 H 0.0711 0.5282 0.3745 0.037 Uiso 1 1 calc R . .
C1 C -0.0533(11) 0.6405(4) 0.0099(8) 0.027(3) Uani 1 1 d . . .
C2 C -0.0127(12) 0.6714(5) 0.1036(9) 0.031(3) Uani 1 1 d . . .
H2A H -0.0653 0.7003 0.1085 0.037 Uiso 1 1 calc R . .
C3 C 0.0929(10) 0.6662(4) 0.1904(8) 0.024(3) Uani 1 1 d . . .
C4 C -0.1791(12) 0.6545(5) -0.0747(9) 0.030(3) Uani 1 1 d . . .
C5 C -0.2055(13) 0.6197(5) -0.1753(10) 0.047(4) Uani 1 1 d . . .
H5A H -0.1414 0.6255 -0.2118 0.071 Uiso 1 1 calc R . .
H5B H -0.2869 0.6290 -0.2256 0.071 Uiso 1 1 calc R . .
H5C H -0.2052 0.5822 -0.1539 0.071 Uiso 1 1 calc R . .
C6 C -0.1814(16) 0.7131(6) -0.1068(14) 0.070(5) Uani 1 1 d . . .
H6A H -0.1160 0.7198 -0.1414 0.104 Uiso 1 1 calc R . .
H6B H -0.1672 0.7354 -0.0411 0.104 Uiso 1 1 calc R . .
H6C H -0.2623 0.7218 -0.1585 0.104 Uiso 1 1 calc R . .
C7 C -0.2783(13) 0.6443(7) -0.0221(11) 0.055(4) Uani 1 1 d . . .
H7A H -0.2637 0.6664 0.0438 0.082 Uiso 1 1 calc R . .
H7B H -0.2775 0.6065 -0.0020 0.082 Uiso 1 1 calc R . .
H7C H -0.3592 0.6533 -0.0736 0.082 Uiso 1 1 calc R . .
C8 C 0.1235(11) 0.7088(5) 0.2762(9) 0.030(3) Uani 1 1 d . . .
C9 C 0.1762(12) 0.6955(5) 0.3866(10) 0.037(3) Uani 1 1 d . . .
H9 H 0.1931 0.6592 0.4074 0.044 Uiso 1 1 calc R . .
C10 C 0.2036(11) 0.7353(5) 0.4653(10) 0.037(3) Uani 1 1 d . . .
H10 H 0.2383 0.7263 0.5404 0.044 Uiso 1 1 calc R . .
C11 C 0.1805(12) 0.7885(5) 0.4346(11) 0.042(3) Uani 1 1 d . . .
H11 H 0.2002 0.8157 0.4888 0.050 Uiso 1 1 calc R . .
C12 C 0.1283(14) 0.8019(5) 0.3244(11) 0.046(4) Uani 1 1 d . . .
H12 H 0.1126 0.8381 0.3026 0.056 Uiso 1 1 calc R . .
C13 C 0.1004(13) 0.7615(4) 0.2483(10) 0.037(3) Uani 1 1 d . . .
H13 H 0.0637 0.7705 0.1733 0.044 Uiso 1 1 calc R . .
C14 C 0.2949(11) 0.5286(5) 0.6611(10) 0.030(3) Uani 1 1 d . . .
C15 C 0.1961(12) 0.5592(5) 0.6195(10) 0.035(3) Uani 1 1 d . . .
H15 H 0.1795 0.5847 0.6685 0.042 Uiso 1 1 calc R . .
C16 C 0.1130(11) 0.5593(4) 0.5137(9) 0.029(3) Uani 1 1 d . . .
C17 C 0.3650(12) 0.5268(5) 0.7850(10) 0.038(3) Uani 1 1 d . . .
C18 C 0.3200(15) 0.5690(6) 0.8496(11) 0.053(4) Uani 1 1 d . . .
H18A H 0.2299 0.5661 0.8341 0.079 Uiso 1 1 calc R . .
H18B H 0.3410 0.6045 0.8282 0.079 Uiso 1 1 calc R . .
H18C H 0.3601 0.5636 0.9281 0.079 Uiso 1 1 calc R . .
C19 C 0.5017(13) 0.5317(7) 0.8090(11) 0.062(4) Uani 1 1 d . . .
H19A H 0.5315 0.5047 0.7674 0.093 Uiso 1 1 calc R . .
H19B H 0.5415 0.5264 0.8876 0.093 Uiso 1 1 calc R . .
H19C H 0.5221 0.5674 0.7877 0.093 Uiso 1 1 calc R . .
C20 C 0.3400(16) 0.4709(6) 0.8274(12) 0.065(5) Uani 1 1 d . . .
H20A H 0.2505 0.4660 0.8135 0.097 Uiso 1 1 calc R . .
H20B H 0.3816 0.4684 0.9064 0.097 Uiso 1 1 calc R . .
H20C H 0.3722 0.4431 0.7891 0.097 Uiso 1 1 calc R . .
C21 C -0.0020(11) 0.5917(4) 0.4859(9) 0.029(3) Uani 1 1 d . . .
C22 C -0.0575(12) 0.6084(5) 0.3798(10) 0.036(3) Uani 1 1 d . . .
H22 H -0.0202 0.5993 0.3244 0.044 Uiso 1 1 calc R . .
C23 C -0.1678(14) 0.6385(5) 0.3512(11) 0.046(4) Uani 1 1 d . . .
H23 H -0.2058 0.6491 0.2774 0.055 Uiso 1 1 calc R . .
C24 C -0.2191(12) 0.6521(5) 0.4317(11) 0.042(3) Uani 1 1 d . . .
H24 H -0.2938 0.6723 0.4140 0.051 Uiso 1 1 calc R . .
C25 C -0.1647(13) 0.6372(5) 0.5355(11) 0.044(4) Uani 1 1 d . . .
H25 H -0.2014 0.6482 0.5901 0.053 Uiso 1 1 calc R . .
C26 C -0.0589(13) 0.6070(5) 0.5670(10) 0.039(3) Uani 1 1 d . . .
H26 H -0.0243 0.5965 0.6413 0.046 Uiso 1 1 calc R . .
C27 C 0.4954(12) 0.7870(5) 0.6647(11) 0.071(5) Uani 1 1 d G . .
C28 C 0.4464(13) 0.7670(9) 0.7446(10) 0.147(13) Uani 1 1 d G . .
H28 H 0.4247 0.7906 0.7941 0.176 Uiso 1 1 calc R . .
C29 C 0.4291(13) 0.7123(10) 0.7521(14) 0.177(19) Uani 1 1 d G . .
H29 H 0.3956 0.6986 0.8067 0.213 Uiso 1 1 calc R . .
C30 C 0.4609(16) 0.6777(6) 0.6796(19) 0.31(4) Uani 1 1 d G . .
H30 H 0.4491 0.6403 0.6847 0.366 Uiso 1 1 calc R . .
C31 C 0.5099(15) 0.6977(6) 0.5997(15) 0.145(12) Uani 1 1 d G . .
H31 H 0.5316 0.6740 0.5502 0.174 Uiso 1 1 calc R . .
C32 C 0.5272(11) 0.7524(6) 0.5922(10) 0.082(6) Uani 1 1 d G . .
H32 H 0.5607 0.7661 0.5376 0.098 Uiso 1 1 calc R . .
C33 C 0.501(2) 0.8408(9) 0.654(3) 0.174(15) Uani 1 1 d . . .
H33A H 0.5374 0.8492 0.5951 0.260 Uiso 0.50 1 calc PR . .
H33B H 0.5534 0.8561 0.7231 0.260 Uiso 0.50 1 calc PR . .
H33C H 0.4177 0.8559 0.6368 0.260 Uiso 0.50 1 calc PR . .
H33D H 0.4683 0.8583 0.7082 0.260 Uiso 0.50 1 calc PR . .
H33E H 0.4523 0.8514 0.5802 0.260 Uiso 0.50 1 calc PR . .
H33F H 0.5880 0.8516 0.6665 0.260 Uiso 0.50 1 calc PR . .

loop_
_atom_site_aniso_label
_atom_site_aniso_U_11
_atom_site_aniso_U_22
_atom_site_aniso_U_33
_atom_site_aniso_U_23
_atom_site_aniso_U_13
_atom_site_aniso_U_12
Sn1 0.0295(5) 0.0281(5) 0.0316(5) -0.0023(3) 0.0084(4) 0.0081(4)
Cl1 0.045(2) 0.0322(16) 0.0298(16) -0.0047(12) 0.0141(15) -0.0032(14)
N1 0.041(7) 0.026(5) 0.019(5) -0.005(4) 0.007(5) 0.009(5)
N2 0.029(6) 0.031(6) 0.031(5) 0.002(4) -0.004(5) 0.007(5)
Sn2 0.0345(6) 0.0381(5) 0.0304(5) -0.0081(4) 0.0094(4) 0.0038(4)
Cl2 0.036(2) 0.0400(19) 0.062(2) 0.0087(15) 0.0150(17) 0.0071(15)
N3 0.032(6) 0.042(6) 0.024(5) 0.006(4) 0.007(5) 0.012(5)
N4 0.016(6) 0.046(6) 0.036(6) -0.003(5) 0.014(5) -0.002(5)
C1 0.035(8) 0.028(6) 0.019(6) -0.004(5) 0.011(5) -0.001(6)
C2 0.033(8) 0.030(7) 0.033(7) -0.003(5) 0.015(6) 0.003(6)
C3 0.020(7) 0.026(6) 0.023(6) -0.006(5) 0.004(5) -0.001(5)
C4 0.035(8) 0.033(7) 0.025(6) 0.000(5) 0.010(6) 0.006(6)
C5 0.045(9) 0.051(8) 0.034(7) -0.013(6) -0.008(7) 0.009(7)
C6 0.063(12) 0.039(9) 0.083(12) 0.012(8) -0.014(10) -0.004(8)
C7 0.039(9) 0.092(12) 0.037(8) 0.000(7) 0.017(7) 0.018(8)
C8 0.015(7) 0.041(7) 0.034(7) -0.014(5) 0.009(5) -0.008(5)
C9 0.027(8) 0.046(8) 0.034(7) -0.003(6) 0.002(6) 0.005(6)
C10 0.021(7) 0.058(9) 0.031(7) -0.014(6) 0.006(6) 0.002(6)
C11 0.027(8) 0.048(9) 0.052(9) -0.025(7) 0.014(7) -0.001(6)
C12 0.052(10) 0.045(8) 0.041(8) -0.008(6) 0.013(7) 0.007(7)
C13 0.045(9) 0.025(7) 0.040(7) -0.004(5) 0.011(7) -0.004(6)
C14 0.025(7) 0.032(7) 0.042(7) -0.005(5) 0.025(6) -0.009(6)
C15 0.035(8) 0.032(7) 0.036(7) -0.007(5) 0.007(6) 0.011(6)
C16 0.033(8) 0.029(6) 0.027(6) 0.002(5) 0.011(6) 0.010(6)
C17 0.035(8) 0.054(8) 0.028(7) -0.005(6) 0.014(6) -0.006(7)
C18 0.062(11) 0.058(9) 0.030(7) -0.007(6) 0.001(7) 0.006(8)
C19 0.035(9) 0.107(13) 0.036(8) -0.006(8) -0.002(7) -0.006(9)
C20 0.068(12) 0.071(11) 0.055(9) 0.023(8) 0.019(9) -0.009(9)
C21 0.025(7) 0.027(7) 0.036(7) 0.004(5) 0.014(6) 0.002(5)
C22 0.038(8) 0.040(7) 0.035(7) 0.003(6) 0.017(6) 0.002(6)
C23 0.050(10) 0.041(8) 0.041(8) 0.006(6) 0.007(7) 0.004(7)
C24 0.023(8) 0.046(8) 0.054(9) 0.005(6) 0.004(7) 0.005(6)
C25 0.039(9) 0.054(9) 0.051(9) 0.007(7) 0.029(7) 0.009(7)
C26 0.042(9) 0.039(7) 0.034(7) -0.001(6) 0.010(6) 0.008(7)
C27 0.060(12) 0.066(12) 0.077(12) -0.006(9) 0.002(10) 0.016(10)
C28 0.032(12) 0.28(4) 0.12(2) 0.11(2) 0.009(12) 0.025(18)
C29 0.07(2) 0.23(4) 0.20(3) 0.17(3) -0.014(19) 0.02(2)
C30 0.031(16) 0.38(6) 0.48(8) 0.35(6) 0.02(3) 0.00(3)
C31 0.09(2) 0.11(2) 0.17(3) 0.000(19) -0.053(19) 0.019(16)
C32 0.032(10) 0.107(16) 0.098(14) -0.028(12) 0.007(10) -0.006(10)
C33 0.10(2) 0.088(17) 0.26(4) -0.02(2) -0.06(2) -0.020(15)

loop_
_atom_type_symbol
_atom_type_description
_atom_type_scat_dispersion_real
_atom_type_scat_dispersion_imag
_atom_type_scat_source
C C 0.0033 0.0016 'International Tables Vol C Tables 4.2.6.8 and 6.1.1.4'
H H 0.0000 0.0000 'International Tables Vol C Tables 4.2.6.8 and 6.1.1.4'
N N 0.0061 0.0033 'International Tables Vol C Tables 4.2.6.8 and 6.1.1.4'
Sn Sn -0.6537 1.4246 'International Tables Vol C Tables 4.2.6.8 and 6.1.1.4'
Cl Cl 0.1484 0.1585 'International Tables Vol C Tables 4.2.6.8 and 6.1.1.4'

loop_
_geom_angle_atom_site_label_1
_geom_angle_atom_site_label_2
_geom_angle_atom_site_label_3
_geom_angle
_geom_angle_site_symmetry_1
_geom_angle_site_symmetry_3
_geom_angle_publ_flag
N2 Sn1 N1 83.1(3) . . ?
N2 Sn1 Cl1 95.6(3) . . ?
N1 Sn1 Cl1 88.8(3) . . ?
C1 N1 Sn1 130.4(7) . . ?
C3 N2 Sn1 129.9(8) . . ?
N3 Sn2 N4 81.3(4) . . ?
N3 Sn2 Cl2 92.7(3) . . ?
N4 Sn2 Cl2 92.4(3) . . ?
C14 N3 Sn2 131.9(8) . . ?
C16 N4 Sn2 131.3(8) . . ?
N1 C1 C2 122.5(11) . . ?
N1 C1 C4 119.0(9) . . ?
C2 C1 C4 118.5(10) . . ?
C3 C2 C1 129.1(11) . . ?
N2 C3 C2 123.0(10) . . ?
N2 C3 C8 118.2(10) . . ?
C2 C3 C8 118.8(10) . . ?
C7 C4 C5 107.5(12) . . ?
C7 C4 C6 109.4(12) . . ?
C5 C4 C6 110.1(11) . . ?
C7 C4 C1 107.7(10) . . ?
C5 C4 C1 112.0(10) . . ?
C6 C4 C1 110.1(10) . . ?
C13 C8 C9 118.9(11) . . ?
C13 C8 C3 120.7(11) . . ?
C9 C8 C3 120.3(11) . . ?
C10 C9 C8 119.8(12) . . ?
C9 C10 C11 120.2(12) . . ?
C10 C11 C12 120.1(11) . . ?
C13 C12 C11 118.5(13) . . ?
C12 C13 C8 122.5(12) . . ?
C15 C14 N3 122.0(12) . . ?
C15 C14 C17 122.8(11) . . ?
N3 C14 C17 115.3(11) . . ?
C14 C15 C16 129.1(11) . . ?
N4 C16 C15 121.1(11) . . ?
N4 C16 C21 117.5(10) . . ?
C15 C16 C21 121.4(10) . . ?
C19 C17 C18 108.9(12) . . ?
C19 C17 C14 113.3(10) . . ?
C18 C17 C14 112.6(11) . . ?
C19 C17 C20 106.6(13) . . ?
C18 C17 C20 108.2(12) . . ?
C14 C17 C20 106.9(11) . . ?
C22 C21 C26 117.6(11) . . ?
C22 C21 C16 120.8(11) . . ?
C26 C21 C16 121.6(10) . . ?
C21 C22 C23 121.7(12) . . ?
C24 C23 C22 118.6(12) . . ?
C25 C24 C23 120.3(13) . . ?
C24 C25 C26 123.4(13) . . ?
C25 C26 C21 118.4(12) . . ?
C33 C27 C28 118.2(19) . . ?
C33 C27 C32 121.6(19) . . ?
C28 C27 C32 120.0 . . ?
C27 C28 C29 120.0 . . ?
C30 C29 C28 120.0 . . ?
C29 C30 C31 120.0 . . ?
C30 C31 C32 120.0 . . ?
C31 C32 C27 120.0 . . ?

loop_
_geom_bond_atom_site_label_1
_geom_bond_atom_site_label_2
_geom_bond_distance
_geom_bond_site_symmetry_2
_geom_bond_publ_flag
Sn1 N2 2.129(9) . ?
Sn1 N1 2.142(9) . ?
Sn1 Cl1 2.554(3) . ?
N1 C1 1.312(14) . ?
N2 C3 1.344(14) . ?
Sn2 N3 2.102(9) . ?
Sn2 N4 2.125(10) . ?
Sn2 Cl2 2.576(4) . ?
N3 C14 1.343(15) . ?
N4 C16 1.325(14) . ?
C1 C2 1.384(15) . ?
C1 C4 1.548(16) . ?
C2 C3 1.372(16) . ?
C3 C8 1.495(15) . ?
C4 C7 1.487(18) . ?
C4 C5 1.506(16) . ?
C4 C6 1.522(18) . ?
C8 C13 1.373(17) . ?
C8 C9 1.398(16) . ?
C9 C10 1.384(17) . ?
C10 C11 1.391(18) . ?
C11 C12 1.397(19) . ?
C12 C13 1.372(17) . ?
C14 C15 1.328(17) . ?
C14 C17 1.546(17) . ?
C15 C16 1.398(17) . ?
C16 C21 1.483(16) . ?
C17 C19 1.485(19) . ?
C17 C18 1.516(18) . ?
C17 C20 1.558(19) . ?
C21 C22 1.378(16) . ?
C21 C26 1.423(16) . ?
C22 C23 1.408(18) . ?
C23 C24 1.363(18) . ?
C24 C25 1.338(18) . ?
C25 C26 1.369(18) . ?
C27 C33 1.36(2) . ?
C27 C28 1.3900 . ?
C27 C32 1.3900 . ?
C28 C29 1.3900 . ?
C29 C30 1.3900 . ?
C30 C31 1.3900 . ?
C31 C32 1.3900 . ?
